data_8102085
loop_
_publ_author_name
'Ahn-Thou, P.-N.'
'Lemoine, P.'
'Viossat, B.'
'Chaumei, J.-C.'
'Tomas, A.'

_publ_section_title
;
Crystal structures of bis(dimethylformamide)tetrakis(ibuprofenato)
dicopper(II) dimethylformamide solvate (1:2), Cu~2~(C~3~H~7~NO)~2~
(C~13~H~17~O~2~)~4~ &#x00B7; 2C~3~H~7~NO, and bis(dimethylsulfoxide)
tetrakis(ibuprofenato)dicopper(II) dichloromethane solvate (1:2), 
Cu~2~(C~2~H~6~SO)~2~(C~13~H~17~O~2~)~4~ &#x00B7; 2CH~2~Cl~2~
;
_journal_issue 2
_journal_name_full 'Zeitschrift f\"ur Kristallographie - New Crystal Structures'
_journal_page_first 93
_journal_page_last 97
_journal_volume 222
_journal_year 2007
_chemical_formula_sum 'C29 H41 Cu N O5'
_chemical_formula_weight 547.17
_chemical_name_systematic
;
[Cu~2~(Ibuprofenate)~4~(DMF)~2~] . xDMF
;
_space_group_IT_number 2
_symmetry_cell_setting triclinic
_symmetry_space_group_name_Hall '-P 1'
_symmetry_space_group_name_H-M 'P -1'
_atom_sites_solution_hydrogens geom
_atom_sites_solution_primary direct
_atom_sites_solution_secondary difmap
_cell_angle_alpha 108.340(5)
_cell_angle_beta 98.520(5)
_cell_angle_gamma 108.930(5)
_cell_formula_units_Z 2
_cell_length_a 10.616(5)
_cell_length_b 11.123(5)
_cell_length_c 16.451(5)
_cell_measurement_reflns_used 25
_cell_measurement_temperature 293(2)
_cell_measurement_theta_max 7.31
_cell_measurement_theta_min 2.12
_cell_volume 1675.1(12)
_computing_cell_refinement 'CAD4 Express (Enraf Nonius, 1994) [7]'
_computing_data_collection 'CAD4 Express (Enraf Nonius, 1994) [7]'
_computing_data_reduction 'XCAD4 (Harms & Wocadlo, 1995) [8]'
_computing_molecular_graphics 'CAMERON [11]'
_computing_publication_material 'WinGX - Version 1.63.02 [12]'
_computing_structure_refinement 'SHELXL-97 (Sheldrick, 1997) [10]'
_computing_structure_solution 'SIR92 [9]'
_diffrn_ambient_temperature 293(2)
_diffrn_measured_fraction_theta_full 0.999
_diffrn_measured_fraction_theta_max 0.999
_diffrn_measurement_device_type 'Enraf-Nonius CAD4'
_diffrn_measurement_method omega/2Theta
_diffrn_radiation_monochromator graphite
_diffrn_radiation_source 'fine-focus sealed tube'
_diffrn_radiation_type CuK\a
_diffrn_radiation_wavelength 1.54180
_diffrn_reflns_av_R_equivalents 0.0000
_diffrn_reflns_av_sigmaI/netI 0.0641
_diffrn_reflns_limit_h_max 12
_diffrn_reflns_limit_h_min -12
_diffrn_reflns_limit_k_max 12
_diffrn_reflns_limit_k_min -13
_diffrn_reflns_limit_l_max 19
_diffrn_reflns_limit_l_min 0
_diffrn_reflns_number 5690
_diffrn_reflns_theta_full 64.93
_diffrn_reflns_theta_max 64.93
_diffrn_reflns_theta_min 2.95
_diffrn_standards_decay_% 1
_diffrn_standards_interval_time 1
_diffrn_standards_number 3
_exptl_absorpt_coefficient_mu 1.340
_exptl_absorpt_correction_type none
_exptl_crystal_colour green
_exptl_crystal_density_diffrn 1.361
_exptl_crystal_density_method 'not measured'
_exptl_crystal_description parallelepipedic
_exptl_crystal_F_000 582
_exptl_crystal_size_max 0.50
_exptl_crystal_size_mid 0.30
_exptl_crystal_size_min 0.20
_refine_diff_density_max 0.469
_refine_diff_density_min -0.362
_refine_diff_density_rms 0.055
_refine_ls_extinction_method none
_refine_ls_goodness_of_fit_ref 0.976
_refine_ls_hydrogen_treatment mixed
_refine_ls_matrix_type full
_refine_ls_number_parameters 351
_refine_ls_number_reflns 5690
_refine_ls_number_restraints 4
_refine_ls_restrained_S_all 0.976
_refine_ls_R_factor_all 0.0905
_refine_ls_R_factor_gt 0.0525
_refine_ls_shift/su_max 0.062
_refine_ls_shift/su_mean 0.004
_refine_ls_structure_factor_coef Fsqd
_refine_ls_weighting_details 'calc w=1/[\s^2^(Fo^2^)+(0.0975P)^2^+0.2540P] where P=(Fo^2^+2Fc^2^)/3'
_refine_ls_weighting_scheme calc
_refine_ls_wR_factor_gt 0.1510
_refine_ls_wR_factor_ref 0.1629
_reflns_number_gt 3506
_reflns_number_total 5690
_reflns_threshold_expression >2sigma(I)
_cod_data_source_file 1267-1945.cff
_cod_data_source_block at75
_cod_original_sg_symbol_H-M P-1
_cod_original_formula_sum 'C29 H41 Cu1 N1 O5'
_cod_database_code 8102085

loop_
_symmetry_equiv_pos_as_xyz
'x, y, z'
'-x, -y, -z'

loop_
_atom_site_label
_atom_site_type_symbol
_atom_site_fract_x
_atom_site_fract_y
_atom_site_fract_z
_atom_site_U_iso_or_equiv
_atom_site_adp_type
_atom_site_occupancy
_atom_site_symmetry_multiplicity
_atom_site_Wyckoff_symbol
_atom_site_calc_flag
_atom_site_refinement_flags
_atom_site_disorder_assembly
_atom_site_disorder_group
Cu1 Cu 0.39323(5) 0.53122(5) 0.51393(3) 0.05456(19) Uani 1 2 i d . . .
O1 O 0.5001(3) 0.2970(3) 0.49640(19) 0.0721(7) Uani 1 2 i d . . .
O2 O 0.3216(2) 0.3514(3) 0.52335(18) 0.0696(7) Uani 1 2 i d . . .
O21 O 0.6848(2) 0.5571(2) 0.61510(16) 0.0650(6) Uani 1 2 i d . . .
O22 O 0.5046(2) 0.6107(3) 0.63871(16) 0.0695(7) Uani 1 2 i d . . .
O41 O 0.2312(3) 0.5982(3) 0.54789(19) 0.0749(7) Uani 1 2 i d . . .
C1 C 0.3883(4) 0.2737(4) 0.5159(2) 0.0638(9) Uani 1 2 i d . . .
C2 C 0.3270(4) 0.1419(4) 0.5308(3) 0.0779(11) Uani 1 2 i d . . .
H2 H 0.3333 0.0688 0.4815 0.111 Uiso 1 2 i calc R . .
C3 C 0.4196(4) 0.1533(4) 0.6157(3) 0.0707(10) Uani 1 2 i d . . .
C4 C 0.4624(5) 0.2684(5) 0.6937(3) 0.0834(12) Uani 1 2 i d . . .
H47 H 0.4328 0.3388 0.6947 0.091 Uiso 1 2 i calc R . .
C5 C 0.5487(5) 0.2805(5) 0.7705(3) 0.0858(12) Uani 1 2 i d . . .
H5 H 0.5765 0.3597 0.8218 0.091 Uiso 1 2 i calc R . .
C6 C 0.5939(4) 0.1798(5) 0.7730(3) 0.0790(11) Uani 1 2 i d . . .
C7 C 0.5468(5) 0.0612(5) 0.6938(3) 0.0894(13) Uani 1 2 i d . . .
H7 H 0.5735 -0.0108 0.6930 0.091 Uiso 1 2 i calc R . .
C8 C 0.4626(4) 0.0501(4) 0.6179(3) 0.0778(11) Uani 1 2 i d . . .
H8 H 0.4338 -0.0292 0.5665 0.091 Uiso 1 2 i calc R . .
C9 C 0.1797(5) 0.0984(6) 0.5288(4) 0.1147(19) Uani 1 2 i d . . .
H91 H 0.1685 0.1659 0.5773 0.198 Uiso 1 2 i calc R . .
H92 H 0.1481 0.0110 0.5346 0.198 Uiso 1 2 i calc R . .
H93 H 0.1263 0.0898 0.4733 0.198 Uiso 1 2 i calc R . .
C10 C 0.6922(5) 0.1963(6) 0.8556(3) 0.0975(14) Uani 1 2 i d . . .
H101 H 0.7641 0.1667 0.8382 0.162 Uiso 1 2 i calc R . .
H102 H 0.7366 0.2935 0.8939 0.162 Uiso 1 2 i calc R . .
C11 C 0.6272(5) 0.1180(6) 0.9084(4) 0.1057(16) Uani 1 2 i d . . .
H11 H 0.5844 0.0208 0.8675 0.111 Uiso 1 2 i calc R . .
C12 C 0.5175(7) 0.1492(8) 0.9401(5) 0.135(2) Uani 1 2 i d . . .
H121 H 0.5562 0.2385 0.9880 0.198 Uiso 1 2 i calc R . .
H122 H 0.4699 0.0809 0.9612 0.198 Uiso 1 2 i calc R . .
H123 H 0.4534 0.1491 0.8924 0.198 Uiso 1 2 i calc R . .
C13 C 0.7395(6) 0.1278(8) 0.9832(4) 0.143(3) Uani 1 2 i d . . .
H131 H 0.7896 0.2224 1.0232 0.198 Uiso 1 2 i calc R . .
H132 H 0.8022 0.0922 0.9580 0.198 Uiso 1 2 i calc R . .
H133 H 0.6970 0.0749 1.0153 0.198 Uiso 1 2 i calc R . .
C21 C 0.6220(4) 0.6114(3) 0.6658(2) 0.0592(8) Uani 1 2 i d . . .
C22 C 0.6959(4) 0.6815(4) 0.7642(2) 0.0685(9) Uani 1 2 i d . . .
H22 H 0.7357 0.6212 0.7802 0.111 Uiso 1 2 i calc R . .
C23 C 0.8150(4) 0.8173(4) 0.7846(2) 0.0614(9) Uani 1 2 i d . . .
C24 C 0.8164(4) 0.8935(4) 0.7324(3) 0.0747(11) Uani 1 2 i d . . .
H24 H 0.7423 0.8608 0.6823 0.091 Uiso 1 2 i calc R . .
C25 C 0.9256(5) 1.0170(4) 0.7533(3) 0.0839(12) Uani 1 2 i d . . .
H25 H 0.9229 1.0662 0.7170 0.111 Uiso 1 2 i calc R . .
C26 C 1.0385(4) 1.0696(4) 0.8262(3) 0.0778(11) Uani 1 2 i d . B .
C27 C 1.0360(4) 0.9946(5) 0.8775(3) 0.0834(12) Uani 1 2 i d . . .
H27 H 1.1101 1.0282 0.9278 0.091 Uiso 1 2 i calc R . .
C28 C 0.9290(4) 0.8719(4) 0.8584(3) 0.0770(11) Uani 1 2 i d . . .
H28 H 0.9326 0.8241 0.8955 0.091 Uiso 1 2 i calc R . .
C29 C 0.5975(5) 0.7031(5) 0.8216(3) 0.1039(16) Uani 1 2 i d . . .
H291 H 0.5544 0.7596 0.8061 0.198 Uiso 1 2 i calc R . .
H292 H 0.6490 0.7478 0.8835 0.198 Uiso 1 2 i calc R . .
H293 H 0.5274 0.6154 0.8113 0.198 Uiso 1 2 i calc R . .
C30 C 1.1612(6) 1.2027(5) 0.8465(5) 0.118(2) Uani 1 2 i d . . .
H301 H 1.2375 1.1782 0.8327 0.162 Uiso 1 2 i calc R A 1
H302 H 1.1364 1.2426 0.8052 0.162 Uiso 1 2 i calc R A 1
C33 C 1.1119(9) 1.3573(7) 0.9720(6) 0.137(3) Uani 1 2 i d D . .
H331 H 1.0145 1.2977 0.9645 0.198 Uiso 1 2 i d D . .
H332 H 1.0939 1.4317 0.9586 0.198 Uiso 1 2 i d D . .
H333 H 1.1598 1.4317 1.0314 0.198 Uiso 1 2 i d D . .
C42 C 0.2570(4) 0.6914(5) 0.6169(4) 0.0905(14) Uani 1 2 i d . . .
H42 H 0.3471 0.7294 0.6537 0.091 Uiso 1 2 i calc R . .
N43 N 0.1711(4) 0.7468(4) 0.6471(3) 0.1010(13) Uani 1 2 i d . . .
C44 C 0.0304(5) 0.6950(7) 0.5965(5) 0.134(2) Uani 1 2 i d . . .
H441 H 0.0271 0.6966 0.5382 0.198 Uiso 1 2 i calc R . .
H442 H -0.0140 0.7515 0.6261 0.198 Uiso 1 2 i calc R . .
H443 H -0.0169 0.6020 0.5910 0.198 Uiso 1 2 i calc R . .
C45 C 0.2159(7) 0.8602(8) 0.7323(6) 0.208(5) Uani 1 2 i d . . .
H451 H 0.3135 0.8894 0.7578 0.198 Uiso 1 2 i calc R . .
H452 H 0.1661 0.8312 0.7715 0.198 Uiso 1 2 i calc R . .
H453 H 0.1980 0.9356 0.7243 0.198 Uiso 1 2 i calc R . .
C311 C 1.2119(11) 1.3074(10) 0.9331(8) 0.093(3) Uani 0.50 2 i d PD B 1
H311 H 1.2454 1.2671 0.9722 0.111 Uiso 0.50 2 i calc PR B 1
C321 C 1.3402(13) 1.4288(13) 0.9399(12) 0.129(5) Uani 0.50 2 i d PD B 1
H351 H 1.4073 1.3952 0.9197 0.198 Uiso 0.50 2 i calc PR B 1
H352 H 1.3798 1.4931 1.0008 0.198 Uiso 0.50 2 i calc PR B 1
H353 H 1.3137 1.4739 0.9034 0.198 Uiso 0.50 2 i calc PR B 1
C312 C 1.1513(11) 1.3283(9) 0.8869(9) 0.093(3) Uani 0.50 2 i d PD B 2
H312 H 1.0755 1.3271 0.8442 0.111 Uiso 0.50 2 i calc PR B 2
C322 C 1.2809(15) 1.4512(15) 0.8937(15) 0.159(7) Uani 0.50 2 i d PD B 2
H371 H 1.3373 1.4168 0.8601 0.198 Uiso 0.50 2 i calc PR B 2
H372 H 1.3337 1.5030 0.9550 0.198 Uiso 0.50 2 i calc PR B 2
H373 H 1.2520 1.5097 0.8701 0.198 Uiso 0.50 2 i calc PR B 2

loop_
_atom_site_aniso_label
_atom_site_aniso_U_11
_atom_site_aniso_U_22
_atom_site_aniso_U_33
_atom_site_aniso_U_23
_atom_site_aniso_U_13
_atom_site_aniso_U_12
Cu1 0.0540(3) 0.0557(3) 0.0551(3) 0.0204(2) 0.0158(2) 0.0236(2)
O1 0.0624(14) 0.0609(15) 0.0920(19) 0.0308(14) 0.0241(13) 0.0210(12)
O2 0.0666(14) 0.0667(15) 0.0787(17) 0.0346(14) 0.0227(13) 0.0231(12)
O21 0.0640(13) 0.0670(15) 0.0592(14) 0.0212(12) 0.0117(11) 0.0255(12)
O22 0.0673(14) 0.0782(17) 0.0602(14) 0.0185(13) 0.0158(12) 0.0341(13)
O41 0.0645(14) 0.0775(17) 0.0787(17) 0.0205(15) 0.0227(13) 0.0314(13)
C1 0.067(2) 0.055(2) 0.059(2) 0.0207(17) 0.0032(17) 0.0175(17)
C2 0.071(2) 0.062(2) 0.089(3) 0.037(2) 0.009(2) 0.0118(18)
C3 0.064(2) 0.066(2) 0.077(3) 0.035(2) 0.0175(18) 0.0139(18)
C4 0.098(3) 0.072(3) 0.086(3) 0.037(2) 0.021(2) 0.036(2)
C5 0.098(3) 0.078(3) 0.070(3) 0.024(2) 0.019(2) 0.028(2)
C6 0.069(2) 0.096(3) 0.079(3) 0.044(3) 0.024(2) 0.030(2)
C7 0.092(3) 0.100(3) 0.095(3) 0.046(3) 0.027(3) 0.053(3)
C8 0.088(3) 0.074(3) 0.077(3) 0.033(2) 0.022(2) 0.036(2)
C9 0.073(3) 0.113(4) 0.161(5) 0.085(4) 0.022(3) 0.014(3)
C10 0.084(3) 0.123(4) 0.094(3) 0.058(3) 0.021(2) 0.038(3)
C11 0.094(3) 0.123(4) 0.115(4) 0.063(4) 0.024(3) 0.046(3)
C12 0.123(4) 0.190(7) 0.144(6) 0.107(5) 0.060(4) 0.077(5)
C13 0.114(4) 0.207(7) 0.134(5) 0.109(5) 0.017(4) 0.059(5)
C21 0.065(2) 0.0529(19) 0.0494(18) 0.0184(16) 0.0076(16) 0.0152(16)
C22 0.080(2) 0.064(2) 0.053(2) 0.0219(18) 0.0144(17) 0.0213(18)
C23 0.069(2) 0.063(2) 0.0510(18) 0.0208(17) 0.0121(16) 0.0280(17)
C24 0.081(2) 0.062(2) 0.063(2) 0.0167(19) -0.0007(19) 0.022(2)
C25 0.104(3) 0.065(2) 0.077(3) 0.029(2) 0.019(2) 0.028(2)
C26 0.081(3) 0.060(2) 0.079(3) 0.013(2) 0.025(2) 0.024(2)
C27 0.068(2) 0.075(3) 0.078(3) 0.011(2) -0.006(2) 0.023(2)
C28 0.080(2) 0.077(3) 0.062(2) 0.027(2) -0.0017(19) 0.026(2)
C29 0.107(3) 0.109(4) 0.071(3) 0.022(3) 0.039(3) 0.019(3)
C30 0.095(3) 0.075(3) 0.142(5) 0.011(3) 0.047(3) 0.008(3)
C33 0.141(6) 0.091(4) 0.150(6) 0.017(4) 0.055(5) 0.034(4)
C42 0.058(2) 0.085(3) 0.111(4) 0.015(3) 0.027(2) 0.027(2)
N43 0.077(2) 0.083(2) 0.126(3) 0.011(2) 0.041(2) 0.0336(19)
C44 0.086(3) 0.146(5) 0.173(6) 0.038(5) 0.035(4) 0.072(4)
C45 0.119(5) 0.170(7) 0.214(9) -0.071(6) 0.051(5) 0.046(5)
C311 0.090(6) 0.076(6) 0.090(7) 0.023(6) 0.010(5) 0.019(5)
C321 0.098(9) 0.082(8) 0.144(13) 0.007(8) 0.027(8) -0.001(6)
C312 0.081(6) 0.058(5) 0.116(9) 0.026(6) 0.015(6) 0.012(4)
C322 0.113(11) 0.079(8) 0.23(2) 0.061(11) 0.002(11) -0.011(8)

loop_
_atom_type_symbol
_atom_type_description
_atom_type_scat_dispersion_real
_atom_type_scat_dispersion_imag
_atom_type_scat_source
C C 0.0181 0.0091 'International Tables Vol C Tables 4.2.6.8 and 6.1.1.4'
H H 0.0000 0.0000 'International Tables Vol C Tables 4.2.6.8 and 6.1.1.4'
Cu Cu -1.9646 0.5888 'International Tables Vol C Tables 4.2.6.8 and 6.1.1.4'
N N 0.0311 0.0180 'International Tables Vol C Tables 4.2.6.8 and 6.1.1.4'
O O 0.0492 0.0322 'International Tables Vol C Tables 4.2.6.8 and 6.1.1.4'

loop_
_geom_angle_atom_site_label_1
_geom_angle_atom_site_label_2
_geom_angle_atom_site_label_3
_geom_angle
_geom_angle_site_symmetry_1
_geom_angle_site_symmetry_3
_geom_angle_publ_flag
O21 Cu1 O1 90.31(11) 2_666 2_666 ?
O21 Cu1 O2 90.34(11) 2_666 . ?
O1 Cu1 O2 167.94(10) 2_666 . ?
O21 Cu1 O22 168.06(9) 2_666 . ?
O1 Cu1 O22 88.19(12) 2_666 . ?
O2 Cu1 O22 88.68(11) . . ?
O21 Cu1 O41 98.78(10) 2_666 . ?
O1 Cu1 O41 93.53(11) 2_666 . ?
O2 Cu1 O41 98.27(11) . . ?
O22 Cu1 O41 93.14(10) . . ?
O21 Cu1 Cu1 85.93(7) 2_666 2_666 ?
O1 Cu1 Cu1 83.98(8) 2_666 2_666 ?
O2 Cu1 Cu1 84.06(8) . 2_666 ?
O22 Cu1 Cu1 82.13(7) . 2_666 ?
O41 Cu1 Cu1 174.70(8) . 2_666 ?
C1 O1 Cu1 123.9(2) . 2_666 ?
C1 O2 Cu1 122.8(2) . . ?
C21 O21 Cu1 121.9(2) . 2_666 ?
C21 O22 Cu1 126.0(2) . . ?
C42 O41 Cu1 119.4(3) . . ?
O1 C1 O2 124.9(4) . . ?
O1 C1 C2 117.1(3) . . ?
O2 C1 C2 118.0(3) . . ?
C9 C2 C1 115.3(4) . . ?
C9 C2 C3 113.2(4) . . ?
C1 C2 C3 108.8(3) . . ?
C8 C3 C4 117.5(4) . . ?
C8 C3 C2 121.7(4) . . ?
C4 C3 C2 120.8(4) . . ?
C3 C4 C5 121.0(4) . . ?
C6 C5 C4 122.0(4) . . ?
C5 C6 C7 116.6(4) . . ?
C5 C6 C10 121.6(4) . . ?
C7 C6 C10 121.8(4) . . ?
C8 C7 C6 121.3(4) . . ?
C7 C8 C3 121.6(4) . . ?
C11 C10 C6 115.2(4) . . ?
C12 C11 C10 116.2(5) . . ?
C12 C11 C13 112.2(5) . . ?
C10 C11 C13 110.2(5) . . ?
O22 C21 O21 124.0(3) . . ?
O22 C21 C22 119.1(3) . . ?
O21 C21 C22 116.8(3) . . ?
C21 C22 C23 110.8(3) . . ?
C21 C22 C29 112.5(3) . . ?
C23 C22 C29 110.8(3) . . ?
C24 C23 C28 116.4(4) . . ?
C24 C23 C22 122.7(3) . . ?
C28 C23 C22 120.9(4) . . ?
C25 C24 C23 121.2(4) . . ?
C26 C25 C24 121.8(4) . . ?
C27 C26 C25 116.6(4) . . ?
C27 C26 C30 121.9(5) . . ?
C25 C26 C30 121.5(5) . . ?
C26 C27 C28 122.8(4) . . ?
C27 C28 C23 121.1(4) . . ?
C312 C30 C311 44.1(6) . . ?
C312 C30 C26 119.3(6) . . ?
C311 C30 C26 119.7(6) . . ?
C311 C33 C312 41.5(6) . . ?
O41 C42 N43 127.1(4) . . ?
C42 N43 C44 120.9(4) . . ?
C42 N43 C45 121.6(5) . . ?
C44 N43 C45 117.5(4) . . ?
C30 C311 C33 117.9(9) . . ?
C30 C311 C321 110.9(9) . . ?
C33 C311 C321 110.8(9) . . ?
C30 C312 C33 119.0(9) . . ?
C30 C312 C322 111.6(11) . . ?
C33 C312 C322 111.0(12) . . ?

loop_
_geom_bond_atom_site_label_1
_geom_bond_atom_site_label_2
_geom_bond_distance
_geom_bond_site_symmetry_2
_geom_bond_publ_flag
Cu1 O21 1.948(2) 2_666 ?
Cu1 O1 1.954(3) 2_666 ?
Cu1 O2 1.961(3) . ?
Cu1 O22 1.963(3) . ?
Cu1 O41 2.163(2) . ?
Cu1 Cu1 2.6383(13) 2_666 ?
O1 C1 1.243(4) . ?
O1 Cu1 1.954(3) 2_666 ?
O2 C1 1.273(4) . ?
O21 C21 1.270(4) . ?
O21 Cu1 1.948(2) 2_666 ?
O22 C21 1.257(4) . ?
O41 C42 1.192(5) . ?
C1 C2 1.512(5) . ?
C2 C9 1.471(6) . ?
C2 C3 1.527(6) . ?
C3 C8 1.375(6) . ?
C3 C4 1.381(6) . ?
C4 C5 1.387(6) . ?
C5 C6 1.364(6) . ?
C6 C7 1.409(6) . ?
C6 C10 1.505(6) . ?
C7 C8 1.369(6) . ?
C10 C11 1.502(7) . ?
C11 C12 1.441(8) . ?
C11 C13 1.531(7) . ?
C21 C22 1.509(5) . ?
C22 C23 1.519(5) . ?
C22 C29 1.535(6) . ?
C23 C24 1.381(6) . ?
C23 C28 1.390(5) . ?
C24 C25 1.379(6) . ?
C25 C26 1.377(6) . ?
C26 C27 1.358(6) . ?
C26 C30 1.519(6) . ?
C27 C28 1.368(6) . ?
C30 C312 1.392(11) . ?
C30 C311 1.413(11) . ?
C33 C311 1.485(13) . ?
C33 C312 1.489(14) . ?
C42 N43 1.328(5) . ?
N43 C44 1.424(6) . ?
N43 C45 1.443(7) . ?
C311 C321 1.535(12) . ?
C312 C322 1.553(12) . ?

loop_
_geom_torsion_atom_site_label_1
_geom_torsion_atom_site_label_2
_geom_torsion_atom_site_label_3
_geom_torsion_atom_site_label_4
_geom_torsion
_geom_torsion_site_symmetry_1
_geom_torsion_site_symmetry_2
_geom_torsion_site_symmetry_3
_geom_torsion_site_symmetry_4
_geom_torsion_publ_flag
Cu1 O41 C42 N43 178.6(4) . . . . ?
Cu1 O21 C21 C22 -177.6(2) 2_666 . . . ?
Cu1 O21 C21 O22 1.7(5) 2_666 . . . ?
Cu1 O22 C21 O21 -1.4(5) . . . . ?
Cu1 O22 C21 C22 177.9(2) . . . . ?
Cu1 O1 C1 O2 7.2(5) 2_666 . . . ?
Cu1 O1 C1 C2 -173.6(2) 2_666 . . . ?
Cu1 O2 C1 O1 -4.9(5) . . . . ?
Cu1 O2 C1 C2 175.8(2) . . . . ?
